data_7012464
loop_
_publ_author_name
'Anti\~nolo, Antonio'
'Dorado, Iv\'an'
'Fajardo, Mariano'
'Garc\'es, Andr\'es'
'Kubicki, Marek M.'
'L\'opez-Mardomingo, Carmen'
'Otero, Antonio'

_publ_section_title
;
 Synthesis and structural characterisation of new organo-diimido
 tantalum and niobium complexes
;
_journal_issue 5
_journal_name_full 'Dalton Transactions'
_journal_page_first 910
_journal_paper_doi 10.1039/b211126h
_journal_year 2003
_chemical_formula_sum 'C38 H56 Cl2 N2 Si4 Ta2'
_chemical_formula_weight 1086.01
_chemical_name_systematic
; 
? 
;
_space_group_IT_number 14
_symmetry_cell_setting monoclinic
_symmetry_space_group_name_Hall '-P 2yn'
_symmetry_space_group_name_H-M 'P 1 21/n 1'
_atom_sites_solution_hydrogens geom
_atom_sites_solution_primary direct
_atom_sites_solution_secondary difmap
_audit_creation_method SHELXL
_cell_angle_alpha 90.00
_cell_angle_beta 97.408(3)
_cell_angle_gamma 90.00
_cell_formula_units_Z 2
_cell_length_a 6.9570(4)
_cell_length_b 26.464(2)
_cell_length_c 11.6880(7)
_cell_measurement_temperature 110(2)
_cell_volume 2133.9(2)
_computing_cell_refinement 'HKL Scalepack'
_computing_data_collection 'KappaCCD supergui'
_computing_data_reduction 'DENZO & Scalepack'
_computing_molecular_graphics ORTEP3
_computing_publication_material SHELXL-97
_computing_structure_refinement 'SHELXL-97 (Sheldrick, 1997)'
_computing_structure_solution 'SHELXS-97 (Sheldrick, 1997)'
_diffrn_ambient_temperature 110(2)
_diffrn_measurement_device 'Nonius KappaCCD'
_diffrn_measurement_method CCD
_diffrn_radiation_monochromator graphite
_diffrn_radiation_source 'fine-focus sealed tube'
_diffrn_radiation_type MoK\a
_diffrn_radiation_wavelength 0.71073
_diffrn_reflns_av_R_equivalents 0.0000
_diffrn_reflns_av_sigmaI/netI 0.0500
_diffrn_reflns_limit_h_max 8
_diffrn_reflns_limit_h_min 0
_diffrn_reflns_limit_k_max 34
_diffrn_reflns_limit_k_min 0
_diffrn_reflns_limit_l_max 14
_diffrn_reflns_limit_l_min -15
_diffrn_reflns_number 4730
_diffrn_reflns_theta_max 27.52
_diffrn_reflns_theta_min 2.34
_exptl_absorpt_coefficient_mu 5.390
_exptl_absorpt_correction_type none
_exptl_crystal_colour red
_exptl_crystal_density_diffrn 1.690
_exptl_crystal_description irregular
_exptl_crystal_F_000 1068
_exptl_crystal_size_max 0.15
_exptl_crystal_size_mid 0.10
_exptl_crystal_size_min 0.08
_refine_diff_density_max 4.067
_refine_diff_density_min -3.240
_refine_diff_density_rms 0.338
_refine_ls_extinction_method none
_refine_ls_goodness_of_fit_all 1.163
_refine_ls_goodness_of_fit_obs 1.185
_refine_ls_matrix_type full
_refine_ls_number_parameters 217
_refine_ls_number_reflns 4729
_refine_ls_number_restraints 0
_refine_ls_restrained_S_all 1.164
_refine_ls_restrained_S_obs 1.185
_refine_ls_R_factor_all 0.0733
_refine_ls_R_factor_obs 0.0694
_refine_ls_shift/esd_max -0.001
_refine_ls_shift/esd_mean 0.000
_refine_ls_structure_factor_coef Fsqd
_refine_ls_weighting_details 'w=1/[\s^2^(Fo^2^)+(0.0868P)^2^+40.1006P] where P=(Fo^2^+2Fc^2^)/3'
_refine_ls_weighting_scheme calc
_refine_ls_wR_factor_all 0.1801
_refine_ls_wR_factor_obs 0.1762
_reflns_number_observed 4378
_reflns_number_total 4730
_reflns_observed_criterion >2sigma(I)
_cod_data_source_file b211126h.txt
_cod_data_source_block 13a
_cod_depositor_comments
;
The following automatic conversions were performed:

'_refine_ls_weighting_scheme' value 'calc
w=1/[\s^2^(Fo^2^)+(0.0868P)^2^+40.1006P] where P=(Fo^2^+2Fc^2^)/3'
was changed to 'calc'. New tag '_refine_ls_weighting_details' was
created. The value of the new tag was set to
'w=1/[\s^2^(Fo^2^)+(0.0868P)^2^+40.1006P] where P=(Fo^2^+2Fc^2^)/3'.

Automatic conversion script
Id: cif_fix_values 3143 2015-03-26 13:38:13Z robertas 
;
_cod_original_sg_symbol_H-M P21/n
_cod_database_code 7012464

loop_
_symmetry_equiv_pos_as_xyz
'x, y, z'
'-x+1/2, y+1/2, -z+1/2'
'-x, -y, -z'
'x-1/2, -y-1/2, z-1/2'

loop_
_atom_site_aniso_label
_atom_site_aniso_U_11
_atom_site_aniso_U_22
_atom_site_aniso_U_33
_atom_site_aniso_U_23
_atom_site_aniso_U_13
_atom_site_aniso_U_12
Ta 0.0125(2) 0.0143(2) 0.0174(2) -0.00112(11) 0.00410(15) -0.00052(11)
Si1 0.0262(14) 0.0258(13) 0.0150(12) 0.0010(9) 0.0059(11) 0.0039(10)
Si2 0.0211(14) 0.0305(14) 0.0201(13) 0.0013(10) 0.0101(11) -0.0011(10)
N 0.015(4) 0.017(3) 0.024(4) -0.003(3) 0.011(3) -0.002(3)
Cl 0.0148(11) 0.0299(12) 0.038(2) -0.0037(9) 0.0091(10) -0.0019(8)
C1 0.012(4) 0.026(5) 0.020(5) -0.002(3) 0.002(3) 0.003(3)
C2 0.027(5) 0.031(5) 0.025(5) -0.002(4) 0.019(4) -0.004(4)
C3 0.015(5) 0.046(6) 0.015(5) -0.001(4) 0.000(4) 0.009(4)
C4 0.027(5) 0.024(5) 0.024(5) -0.007(4) -0.002(4) 0.004(4)
C5 0.023(5) 0.022(5) 0.026(5) -0.005(4) -0.004(4) -0.002(4)
C6 0.017(5) 0.031(5) 0.018(5) 0.007(4) -0.001(4) 0.004(4)
C7 0.030(6) 0.024(5) 0.033(6) 0.007(4) 0.007(5) -0.001(4)
C8 0.056(8) 0.019(4) 0.025(5) 0.005(4) 0.009(5) 0.007(4)
C9 0.034(6) 0.041(6) 0.038(7) 0.010(5) 0.016(5) 0.023(5)
C10 0.015(5) 0.040(6) 0.026(5) 0.008(4) 0.004(4) 0.005(4)
C11 0.044(7) 0.032(6) 0.041(7) 0.000(5) -0.004(6) 0.005(5)
C12 0.060(9) 0.036(6) 0.050(8) 0.012(5) 0.035(7) 0.008(6)
C13 0.052(8) 0.045(7) 0.021(6) 0.003(5) 0.007(5) 0.019(6)
C14 0.033(7) 0.048(7) 0.050(8) -0.013(6) 0.012(6) 0.003(5)
C15 0.030(6) 0.050(7) 0.028(6) 0.000(5) 0.006(5) -0.007(5)
C16 0.072(10) 0.043(7) 0.026(6) 0.006(5) 0.025(7) 0.001(6)
C17 0.023(5) 0.017(4) 0.015(4) -0.002(3) 0.005(4) 0.000(3)
C18 0.017(4) 0.018(4) 0.024(5) -0.004(3) 0.005(4) -0.002(3)
C19 0.022(5) 0.015(4) 0.024(5) 0.001(3) 0.010(4) 0.004(3)

loop_
_atom_site_label
_atom_site_type_symbol
_atom_site_fract_x
_atom_site_fract_y
_atom_site_fract_z
_atom_site_U_iso_or_equiv
_atom_site_thermal_displace_type
_atom_site_occupancy
_atom_site_calc_flag
_atom_site_refinement_flags
_atom_site_disorder_group
Ta Ta 0.20505(5) 0.160458(12) 0.59227(3) 0.0146(2) Uani 1 d . .
Si1 Si 0.4230(4) 0.08179(10) 0.8585(2) 0.0221(5) Uani 1 d . .
Si2 Si 0.1955(4) 0.13542(11) 0.2617(2) 0.0233(6) Uani 1 d . .
N N 0.1539(11) 0.0958(3) 0.5545(7) 0.018(2) Uani 1 d . .
Cl Cl 0.5533(4) 0.15783(9) 0.5886(3) 0.0272(5) Uani 1 d . .
C1 C 0.2742(13) 0.1364(4) 0.7978(8) 0.020(2) Uani 1 d . .
C2 C 0.0689(15) 0.1374(4) 0.7664(9) 0.026(2) Uani 1 d . .
H2 H -0.0118(15) 0.1093(4) 0.7628(9) 0.034 Uiso 1 calc R .
C3 C 0.0074(14) 0.1869(4) 0.7420(9) 0.025(2) Uani 1 d . .
H3 H -0.1188(14) 0.1970(4) 0.7160(9) 0.033 Uiso 1 calc R .
C4 C 0.1719(16) 0.2196(4) 0.7640(9) 0.026(2) Uani 1 d . .
H4 H 0.1711(16) 0.2547(4) 0.7594(9) 0.033 Uiso 1 calc R .
C5 C 0.3326(15) 0.1892(4) 0.7934(9) 0.024(2) Uani 1 d . .
H5 H 0.4596(15) 0.2007(4) 0.8082(9) 0.031 Uiso 1 calc R .
C6 C 0.1435(14) 0.1787(4) 0.3811(9) 0.022(2) Uani 1 d . .
C7 C 0.2567(17) 0.2198(4) 0.4317(10) 0.029(2) Uani 1 d . .
H7 H 0.3834(17) 0.2270(4) 0.4198(10) 0.037 Uiso 1 calc R .
C8 C 0.1470(19) 0.2476(4) 0.5023(10) 0.033(3) Uani 1 d . .
H8 H 0.1856(19) 0.2773(4) 0.5415(10) 0.043 Uiso 1 calc R .
C9 C -0.0324(18) 0.2228(5) 0.5032(11) 0.037(3) Uani 1 d . .
H9 H -0.1308(18) 0.2325(5) 0.5454(11) 0.048 Uiso 1 calc R .
C10 C -0.0361(15) 0.1810(4) 0.4298(9) 0.027(2) Uani 1 d . .
H10 H -0.1385(15) 0.1584(4) 0.4147(9) 0.035 Uiso 1 calc R .
C11 C 0.6280(20) 0.1084(5) 0.9568(12) 0.040(3) Uani 1 d . .
H11A H 0.5790(20) 0.1303(5) 1.0118(12) 0.060 Uiso 1 calc R .
H11B H 0.7110(20) 0.1272(5) 0.9129(12) 0.060 Uiso 1 calc R .
H11C H 0.7004(20) 0.0814(5) 0.9969(12) 0.060 Uiso 1 calc R .
C12 C 0.2552(22) 0.0438(5) 0.9426(13) 0.046(3) Uani 1 d . .
H12A H 0.1501(22) 0.0303(5) 0.8902(13) 0.069 Uiso 1 calc R .
H12B H 0.2047(22) 0.0653(5) 0.9976(13) 0.069 Uiso 1 calc R .
H12C H 0.3264(22) 0.0165(5) 0.9823(13) 0.069 Uiso 1 calc R .
C13 C 0.5185(20) 0.0394(5) 0.7524(10) 0.039(3) Uani 1 d . .
H13A H 0.4125(20) 0.0256(5) 0.7013(10) 0.058 Uiso 1 calc R .
H13B H 0.5909(20) 0.0124(5) 0.7925(10) 0.058 Uiso 1 calc R .
H13C H 0.6015(20) 0.0583(5) 0.7086(10) 0.058 Uiso 1 calc R .
C14 C 0.4445(18) 0.1083(5) 0.2926(13) 0.043(3) Uani 1 d . .
H14A H 0.5374(18) 0.1352(5) 0.3046(13) 0.064 Uiso 1 calc R .
H14B H 0.4714(18) 0.0880(5) 0.2284(13) 0.064 Uiso 1 calc R .
H14C H 0.4527(18) 0.0877(5) 0.3606(13) 0.064 Uiso 1 calc R .
C15 C 0.0112(17) 0.0847(5) 0.2378(11) 0.036(3) Uani 1 d . .
H15A H -0.1154(17) 0.0995(5) 0.2221(11) 0.054 Uiso 1 calc R .
H15B H 0.0173(17) 0.0640(5) 0.3056(11) 0.054 Uiso 1 calc R .
H15C H 0.0361(17) 0.0643(5) 0.1734(11) 0.054 Uiso 1 calc R .
C16 C 0.1740(23) 0.1771(5) 0.1307(11) 0.045(3) Uani 1 d . .
H16A H 0.2690(23) 0.2035(5) 0.1422(11) 0.068 Uiso 1 calc R .
H16B H 0.0467(23) 0.1917(5) 0.1184(11) 0.068 Uiso 1 calc R .
H16C H 0.1954(23) 0.1574(5) 0.0646(11) 0.068 Uiso 1 calc R .
C17 C 0.0774(14) 0.0483(3) 0.5292(8) 0.018(2) Uani 1 d . .
C18 C 0.1965(14) 0.0091(3) 0.4959(8) 0.019(2) Uani 1 d . .
H18 H 0.3273(14) 0.0150(3) 0.4923(8) 0.025 Uiso 1 calc R .
C19 C -0.1181(14) 0.0384(3) 0.5312(8) 0.020(2) Uani 1 d . .
H19 H -0.1985(14) 0.0641(3) 0.5513(8) 0.025 Uiso 1 calc R .

loop_
_atom_type_symbol
_atom_type_description
_atom_type_scat_dispersion_real
_atom_type_scat_dispersion_imag
_atom_type_scat_source
C C 0.0033 0.0016 'International Tables Vol C Tables 4.2.6.8 and 6.1.1.4'
H H 0.0000 0.0000 'International Tables Vol C Tables 4.2.6.8 and 6.1.1.4'
Cl Cl 0.1484 0.1585 'International Tables Vol C Tables 4.2.6.8 and 6.1.1.4'
N N 0.0061 0.0033 'International Tables Vol C Tables 4.2.6.8 and 6.1.1.4'
Si Si 0.0817 0.0704 'International Tables Vol C Tables 4.2.6.8 and 6.1.1.4'
Ta Ta -0.7052 6.5227 'International Tables Vol C Tables 4.2.6.8 and 6.1.1.4'

loop_
_geom_angle_atom_site_label_1
_geom_angle_atom_site_label_2
_geom_angle_atom_site_label_3
_geom_angle
_geom_angle_site_symmetry_1
_geom_angle_site_symmetry_3
_geom_angle_publ_flag
N Ta C10 85.8(4) . . ?
N Ta Cl 97.8(2) . . ?
C10 Ta Cl 125.6(3) . . ?
N Ta C2 83.1(3) . . ?
C10 Ta C2 114.0(4) . . ?
Cl Ta C2 120.3(3) . . ?
N Ta C3 109.6(4) . . ?
C10 Ta C3 95.7(3) . . ?
Cl Ta C3 132.1(2) . . ?
C2 Ta C3 33.2(4) . . ?
N Ta C9 115.7(4) . . ?
C10 Ta C9 33.2(4) . . ?
Cl Ta C9 128.8(3) . . ?
C2 Ta C9 102.1(4) . . ?
C3 Ta C9 72.8(4) . . ?
N Ta C1 90.1(3) . . ?
C10 Ta C1 147.8(3) . . ?
Cl Ta C1 86.6(2) . . ?
C2 Ta C1 33.9(3) . . ?
C3 Ta C1 55.9(3) . . ?
C9 Ta C1 128.2(3) . . ?
N Ta C6 86.4(4) . . ?
C10 Ta C6 33.9(3) . . ?
Cl Ta C6 91.8(2) . . ?
C2 Ta C6 147.2(4) . . ?
C3 Ta C6 127.4(3) . . ?
C9 Ta C6 55.5(4) . . ?
C1 Ta C6 175.9(3) . . ?
N Ta C7 117.2(4) . . ?
C10 Ta C7 54.9(4) . . ?
Cl Ta C7 76.4(3) . . ?
C2 Ta C7 153.2(4) . . ?
C3 Ta C7 120.0(4) . . ?
C9 Ta C7 54.4(4) . . ?
C1 Ta C7 149.3(3) . . ?
C6 Ta C7 33.1(3) . . ?
N Ta C5 123.6(4) . . ?
C10 Ta C5 141.9(4) . . ?
Cl Ta C5 78.1(3) . . ?
C2 Ta C5 54.8(4) . . ?
C3 Ta C5 54.1(3) . . ?
C9 Ta C5 109.1(4) . . ?
C1 Ta C5 33.9(3) . . ?
C6 Ta C5 149.2(3) . . ?
C7 Ta C5 116.2(4) . . ?
N Ta C8 138.4(4) . . ?
C10 Ta C8 54.3(4) . . ?
Cl Ta C8 97.1(3) . . ?
C2 Ta C8 121.0(4) . . ?
C3 Ta C8 87.8(4) . . ?
C9 Ta C8 32.7(4) . . ?
C1 Ta C8 129.5(3) . . ?
C6 Ta C8 54.5(3) . . ?
C7 Ta C8 32.2(4) . . ?
C5 Ta C8 97.5(3) . . ?
N Ta C4 137.5(4) . . ?
C10 Ta C4 110.5(4) . . ?
Cl Ta C4 102.7(2) . . ?
C2 Ta C4 54.4(3) . . ?
C3 Ta C4 32.9(4) . . ?
C9 Ta C4 78.5(4) . . ?
C1 Ta C4 55.0(3) . . ?
C6 Ta C4 129.1(3) . . ?
C7 Ta C4 103.8(4) . . ?
C5 Ta C4 31.5(3) . . ?
C8 Ta C4 75.3(3) . . ?
C11 Si1 C13 109.3(6) . . ?
C11 Si1 C1 106.7(5) . . ?
C13 Si1 C1 116.3(5) . . ?
C11 Si1 C12 110.7(7) . . ?
C13 Si1 C12 108.7(6) . . ?
C1 Si1 C12 105.0(5) . . ?
C15 Si2 C14 110.9(6) . . ?
C15 Si2 C6 111.0(5) . . ?
C14 Si2 C6 110.7(5) . . ?
C15 Si2 C16 108.8(6) . . ?
C14 Si2 C16 111.0(7) . . ?
C6 Si2 C16 104.2(5) . . ?
C17 N Ta 168.6(7) . . ?
C2 C1 C5 104.3(8) . . ?
C2 C1 Si1 126.9(7) . . ?
C5 C1 Si1 127.8(7) . . ?
C2 C1 Ta 71.5(6) . . ?
C5 C1 Ta 74.9(5) . . ?
Si1 C1 Ta 126.8(5) . . ?
C3 C2 C1 109.9(9) . . ?
C3 C2 Ta 74.7(6) . . ?
C1 C2 Ta 74.6(6) . . ?
C3 C2 H2 125.1(6) . . ?
C1 C2 H2 125.1(6) . . ?
Ta C2 H2 117.4(3) . . ?
C2 C3 C4 108.3(9) . . ?
C2 C3 Ta 72.2(5) . . ?
C4 C3 Ta 78.0(6) . . ?
C2 C3 H3 125.9(6) . . ?
C4 C3 H3 125.9(6) . . ?
Ta C3 H3 116.0(2) . . ?
C5 C4 C3 107.1(9) . . ?
C5 C4 Ta 71.9(6) . . ?
C3 C4 Ta 69.1(5) . . ?
C5 C4 H4 126.4(6) . . ?
C3 C4 H4 126.4(6) . . ?
Ta C4 H4 124.2(2) . . ?
C4 C5 C1 110.3(9) . . ?
C4 C5 Ta 76.6(6) . . ?
C1 C5 Ta 71.2(5) . . ?
C4 C5 H5 124.9(6) . . ?
C1 C5 H5 124.9(5) . . ?
Ta C5 H5 119.0(2) . . ?
C7 C6 C10 105.3(9) . . ?
C7 C6 Si2 128.7(8) . . ?
C10 C6 Si2 125.6(8) . . ?
C7 C6 Ta 73.9(6) . . ?
C10 C6 Ta 70.4(6) . . ?
Si2 C6 Ta 126.4(5) . . ?
C8 C7 C6 109.4(10) . . ?
C8 C7 Ta 75.4(6) . . ?
C6 C7 Ta 73.0(6) . . ?
C8 C7 H7 125.3(7) . . ?
C6 C7 H7 125.3(6) . . ?
Ta C7 H7 118.1(3) . . ?
C7 C8 C9 107.9(10) . . ?
C7 C8 Ta 72.4(6) . . ?
C9 C8 Ta 70.6(6) . . ?
C7 C8 H8 126.0(7) . . ?
C9 C8 H8 126.0(7) . . ?
Ta C8 H8 122.6(3) . . ?
C10 C9 C8 108.1(10) . . ?
C10 C9 Ta 71.9(6) . . ?
C8 C9 Ta 76.7(6) . . ?
C10 C9 H9 126.0(7) . . ?
C8 C9 H9 126.0(7) . . ?
Ta C9 H9 117.4(3) . . ?
C9 C10 C6 109.2(10) . . ?
C9 C10 Ta 75.0(7) . . ?
C6 C10 Ta 75.6(6) . . ?
C9 C10 H10 125.4(7) . . ?
C6 C10 H10 125.4(6) . . ?
Ta C10 H10 116.0(3) . . ?
Si1 C11 H11A 109.5(4) . . ?
Si1 C11 H11B 109.5(4) . . ?
H11A C11 H11B 109.5 . . ?
Si1 C11 H11C 109.5(4) . . ?
H11A C11 H11C 109.5 . . ?
H11B C11 H11C 109.5 . . ?
Si1 C12 H12A 109.5(5) . . ?
Si1 C12 H12B 109.5(4) . . ?
H12A C12 H12B 109.5 . . ?
Si1 C12 H12C 109.5(4) . . ?
H12A C12 H12C 109.5 . . ?
H12B C12 H12C 109.5 . . ?
Si1 C13 H13A 109.5(4) . . ?
Si1 C13 H13B 109.5(4) . . ?
H13A C13 H13B 109.5 . . ?
Si1 C13 H13C 109.5(4) . . ?
H13A C13 H13C 109.5 . . ?
H13B C13 H13C 109.5 . . ?
Si2 C14 H14A 109.5(4) . . ?
Si2 C14 H14B 109.5(4) . . ?
H14A C14 H14B 109.5 . . ?
Si2 C14 H14C 109.5(5) . . ?
H14A C14 H14C 109.5 . . ?
H14B C14 H14C 109.5 . . ?
Si2 C15 H15A 109.5(4) . . ?
Si2 C15 H15B 109.5(4) . . ?
H15A C15 H15B 109.5 . . ?
Si2 C15 H15C 109.5(4) . . ?
H15A C15 H15C 109.5 . . ?
H15B C15 H15C 109.5 . . ?
Si2 C16 H16A 109.5(5) . . ?
Si2 C16 H16B 109.5(5) . . ?
H16A C16 H16B 109.5 . . ?
Si2 C16 H16C 109.5(4) . . ?
H16A C16 H16C 109.5 . . ?
H16B C16 H16C 109.5 . . ?
N C17 C19 121.3(8) . . ?
N C17 C18 120.2(8) . . ?
C19 C17 C18 118.4(8) . . ?
C19 C18 C17 120.0(9) 3_556 . ?
C19 C18 H18 120.0(5) 3_556 . ?
C17 C18 H18 120.0(5) . . ?
C17 C19 C18 121.6(8) . 3_556 ?
C17 C19 H19 119.2(5) . . ?
C18 C19 H19 119.2(5) 3_556 . ?

loop_
_geom_bond_atom_site_label_1
_geom_bond_atom_site_label_2
_geom_bond_distance
_geom_bond_site_symmetry_2
_geom_bond_publ_flag
Ta N 1.792(7) . ?
Ta C10 2.429(10) . ?
Ta Cl 2.430(3) . ?
Ta C2 2.431(10) . ?
Ta C3 2.463(10) . ?
Ta C9 2.468(11) . ?
Ta C1 2.471(10) . ?
Ta C6 2.497(10) . ?
Ta C7 2.508(10) . ?
Ta C5 2.520(10) . ?
Ta C8 2.546(10) . ?
Ta C4 2.579(10) . ?
Si1 C11 1.852(13) . ?
Si1 C13 1.858(12) . ?
Si1 C1 1.864(10) . ?
Si1 C12 1.907(13) . ?
Si2 C15 1.853(12) . ?
Si2 C14 1.867(13) . ?
Si2 C6 1.876(11) . ?
Si2 C16 1.877(13) . ?
N C17 1.381(11) . ?
C1 C2 1.428(14) . ?
C1 C5 1.458(14) . ?
C2 C3 1.40(2) . ?
C2 H2 0.93 . ?
C3 C4 1.43(2) . ?
C3 H3 0.93 . ?
C4 C5 1.385(14) . ?
C4 H4 0.93 . ?
C5 H5 0.93 . ?
C6 C7 1.426(15) . ?
C6 C10 1.440(14) . ?
C7 C8 1.40(2) . ?
C7 H7 0.93 . ?
C8 C9 1.41(2) . ?
C8 H8 0.93 . ?
C9 C10 1.40(2) . ?
C9 H9 0.93 . ?
C10 H10 0.93 . ?
C11 H11A 0.96 . ?
C11 H11B 0.96 . ?
C11 H11C 0.96 . ?
C12 H12A 0.96 . ?
C12 H12B 0.96 . ?
C12 H12C 0.96 . ?
C13 H13A 0.96 . ?
C13 H13B 0.96 . ?
C13 H13C 0.96 . ?
C14 H14A 0.96 . ?
C14 H14B 0.96 . ?
C14 H14C 0.96 . ?
C15 H15A 0.96 . ?
C15 H15B 0.96 . ?
C15 H15C 0.96 . ?
C16 H16A 0.96 . ?
C16 H16B 0.96 . ?
C16 H16C 0.96 . ?
C17 C19 1.388(13) . ?
C17 C18 1.414(12) . ?
C18 C19 1.391(12) 3_556 ?
C18 H18 0.93 . ?
C19 C18 1.391(12) 3_556 ?
C19 H19 0.93 . ?
